data_3500114
loop_
_publ_author_name
'Thierry Maris'

_publ_section_references
;
Dolomanov, O.V., Bourhis, L.J., Gildea, R.J, Howard, J.A.K. & Puschmann, H.
 (2009), J. Appl. Cryst. 42, 339-341.

Sheldrick, G.M. (2008). Acta Cryst. A64, 112-122.
;
_journal_name_full 'Personal communication to COD'
_journal_year 2020
_chemical_formula_moiety 'C7 H4 Cl N O3'
_chemical_formula_sum 'C7 H4 Cl N O3'
_chemical_formula_weight 185.56
_chemical_name_common '4-Nitrobenzoyl Chloride'
_chemical_name_systematic 'Benzoyl chloride, 4-nitro-'
_space_group_crystal_system monoclinic
_space_group_IT_number 14
_space_group_name_Hall '-P 2yn'
_space_group_name_H-M_alt 'P 1 21/n 1'
_atom_sites_solution_hydrogens geom
_atom_sites_solution_primary dual
_audit_creation_date 2020-05-27
_cell_angle_alpha 90
_cell_angle_beta 101.052(7)
_cell_angle_gamma 90
_cell_formula_units_Z 2
_cell_length_a 3.7993(5)
_cell_length_b 12.8169(18)
_cell_length_c 7.9561(12)
_cell_measurement_reflns_used 4412
_cell_measurement_temperature 100
_cell_measurement_theta_max 60.621
_cell_measurement_theta_min 4.929
_cell_volume 380.24(9)
_computing_cell_refinement
;
SAINT (2013) V8.35A; Integration Software for Single Crystal Data.
Bruker AXS Inc., Madison, WI 53719-1173.
;
_computing_data_collection
;
APEX 2 (2013) Bruker AXS Inc., Madison, WI 53719-1173.
;
_computing_data_reduction
;
SAINT (2013) V8.35A; Integration Software for Single Crystal Data.
Bruker AXS Inc., Madison, WI 53719-1173.
;
_computing_molecular_graphics 'Olex2 1.3 (Dolomanov et al., 2009)'
_computing_publication_material 'Olex2 1.3 (Dolomanov et al., 2009)'
_computing_structure_refinement 'XL  (Sheldrick, 2008)'
_computing_structure_solution 'SHELXT 2014/4 (Sheldrick, 2014)'
_diffrn_ambient_temperature 100
_diffrn_detector 'CMOS Area detector'
_diffrn_detector_area_resol_mean 10.24
_diffrn_detector_type 'Bruker Photon 100 CMOS Detector'
_diffrn_measured_fraction_theta_full 0.994
_diffrn_measured_fraction_theta_max 0.994
_diffrn_measurement_device 'k-geometry diffractometer'
_diffrn_measurement_device_type 'Bruker Venture Metaljet'
_diffrn_measurement_method '\w and \f scans'
_diffrn_radiation_collimation 'Focusing mirrors'
_diffrn_radiation_monochromator 'Helios MX Mirror Optics'
_diffrn_radiation_probe x-ray
_diffrn_radiation_type GaK\a
_diffrn_radiation_wavelength 1.34139
_diffrn_reflns_av_R_equivalents 0.0611
_diffrn_reflns_av_unetI/netI 0.0451
_diffrn_reflns_Laue_measured_fraction_full 0.994
_diffrn_reflns_Laue_measured_fraction_max 0.994
_diffrn_reflns_limit_h_max 4
_diffrn_reflns_limit_h_min -4
_diffrn_reflns_limit_k_max 16
_diffrn_reflns_limit_k_min -16
_diffrn_reflns_limit_l_max 10
_diffrn_reflns_limit_l_min -10
_diffrn_reflns_number 5344
_diffrn_reflns_point_group_measured_fraction_full 0.994
_diffrn_reflns_point_group_measured_fraction_max 0.994
_diffrn_reflns_theta_full 53.594
_diffrn_reflns_theta_max 60.590
_diffrn_reflns_theta_min 5.772
_diffrn_source 'Metal Jet'
_diffrn_source_current 2.0
_diffrn_source_power 0.13972
_diffrn_source_target Ga
_diffrn_source_type 'Gallium Liquid Metal Jet Source'
_diffrn_source_voltage 69.86
_exptl_absorpt_coefficient_mu 2.764
_exptl_absorpt_correction_T_max 0.7519
_exptl_absorpt_correction_T_min 0.3467
_exptl_absorpt_correction_type multi-scan
_exptl_absorpt_process_details
;
SADABS-2014/5 (Bruker,2014/5) was used for absorption correction.
wR2(int) was 0.1553 before and 0.0988 after correction.
The Ratio of minimum to maximum transmission is 0.4611.
The \l/2 correction factor is 0.00150.
;
_exptl_crystal_colour 'clear light colourless'
_exptl_crystal_colour_lustre clear
_exptl_crystal_colour_modifier light
_exptl_crystal_colour_primary colourless
_exptl_crystal_density_diffrn 1.621
_exptl_crystal_description Block
_exptl_crystal_F_000 188
_exptl_crystal_size_max 0.4
_exptl_crystal_size_mid 0.2
_exptl_crystal_size_min 0.2
_exptl_special_details
;
X-ray crystallographic data for I were collected from a single crystal
sample, which was mounted on a loop fiber. Data were collected using
a Bruker Venture diffractometer equipped with a Photon 100 CMOS Detector,
a Helios MX optics and a Kappa goniometer. The crystal-to-detector distance 
was 4.0 cm, and the data collection was carried out in 1024 x 1024 pixel mode.
;
_geom_special_details
;
 All esds (except the esd in the dihedral angle between two l.s. planes)
 are estimated using the full covariance matrix.  The cell esds are taken
 into account individually in the estimation of esds in distances, angles
 and torsion angles; correlations between esds in cell parameters are only
 used when they are defined by crystal symmetry.  An approximate (isotropic)
 treatment of cell esds is used for estimating esds involving l.s. planes.
;
_refine_diff_density_max 0.258
_refine_diff_density_min -0.256
_refine_diff_density_rms 0.062
_refine_ls_extinction_coef .
_refine_ls_extinction_method none
_refine_ls_goodness_of_fit_ref 1.094
_refine_ls_hydrogen_treatment constr
_refine_ls_matrix_type full
_refine_ls_number_parameters 97
_refine_ls_number_reflns 869
_refine_ls_number_restraints 80
_refine_ls_restrained_S_all 1.158
_refine_ls_R_factor_all 0.0505
_refine_ls_R_factor_gt 0.0477
_refine_ls_shift/su_max 0.000
_refine_ls_shift/su_mean 0.000
_refine_ls_structure_factor_coef Fsqd
_refine_ls_weighting_details 'w=1/[\s^2^(Fo^2^)+(0.0837P)^2^+0.0655P] where P=(Fo^2^+2Fc^2^)/3'
_refine_ls_weighting_scheme calc
_refine_ls_wR_factor_gt 0.1333
_refine_ls_wR_factor_ref 0.1373
_refine_special_details
;

_shelx_SHELXL_version_number       '2018/3'

1. Fixed Uiso
 At 1.2 times of:
  All C(H) groups
2. Restrained distances
 N1-O2 = N1-O3
 1.22 with sigma of 0.005
 C4-N1
 1.47 with sigma of 0.005
 C7-Cl1
 1.77 with sigma of 0.005
 C7-O1
 1.18 with sigma of 0.005
 C1-C7
 1.48 with sigma of 0.005
 N1-C3 \\sim N1-C5
 with sigma of 0.01
 C2-C7 \\sim C6-C7
 with sigma of 0.01
3. Uiso/Uaniso restraints and constraints
All non-hydrogen atoms have similar U: within 2A with sigma of 0.005 and sigma
for terminal atoms of 0.01 within 2A
4. Others
 Fixed Sof: Cl1(0.5) O1(0.5) C7(0.5) C1(0.5) C2(0.5) H2(0.5) C3(0.5) H3(0.5)
 C4(0.5) C5(0.5) H5(0.5) C6(0.5) H6(0.5) N1(0.5) O2(0.5) O3(0.5)
5.a Aromatic/amide H refined with riding coordinates:
 C2(H2), C3(H3), C5(H5), C6(H6)
5.b Fitted hexagon refined as free rotating group:
 C1(C2,C3,C4,C5,C6)
;
_reflns_Friedel_coverage 0.000
_reflns_Friedel_fraction_full .
_reflns_Friedel_fraction_max .
_reflns_number_gt 792
_reflns_number_total 869
_reflns_special_details
;
 Reflections were merged by SHELXL according to the crystal
 class for the calculation of statistics and refinement.
 
 _reflns_Friedel_fraction is defined as the number of unique
 Friedel pairs measured divided by the number that would be
 possible theoretically, ignoring centric projections and
 systematic absences.
;
_reflns_threshold_expression 'I > 2\s(I)'
_cod_data_source_file no2phc.cif
_cod_data_source_block no2phc
_cod_database_code 3500114
_shelx_estimated_absorpt_t_max 0.608
_shelx_estimated_absorpt_t_min 0.404

loop_
_space_group_symop_id
_space_group_symop_operation_xyz
1 'x, y, z'
2 '-x+1/2, y+1/2, -z+1/2'
3 '-x, -y, -z'
4 'x-1/2, -y-1/2, z-1/2'

loop_
_atom_site_label
_atom_site_type_symbol
_atom_site_fract_x
_atom_site_fract_y
_atom_site_fract_z
_atom_site_U_iso_or_equiv
_atom_site_adp_type
_atom_site_occupancy
_atom_site_site_symmetry_order
_atom_site_calc_flag
_atom_site_refinement_flags_posn
_atom_site_refinement_flags_adp
_atom_site_refinement_flags_occupancy
_atom_site_disorder_assembly
_atom_site_disorder_group
Cl1 Cl 0.7843(7) 0.6022(2) 0.0832(3) 0.0526(4) Uani 0.5 1 d D U P A -1
O1 O 0.622(5) 0.7380(7) 0.2932(18) 0.0577(19) Uani 0.5 1 d D U P A -1
C7 C 0.647(4) 0.6464(6) 0.2712(10) 0.0440(13) Uani 0.5 1 d D U P A -1
C1 C 0.563(3) 0.5686(6) 0.3929(10) 0.0365(9) Uani 0.5 1 d DG U P A -1
C2 C 0.588(3) 0.4621(6) 0.3646(11) 0.0461(12) Uani 0.5 1 d DG U P A -1
H2 H 0.652949 0.437602 0.262098 0.055 Uiso 0.5 1 calc R U P A -1
C3 C 0.517(4) 0.3914(6) 0.4863(11) 0.0487(14) Uani 0.5 1 d DG U P A -1
H3 H 0.533487 0.318543 0.466987 0.058 Uiso 0.5 1 calc R U P A -1
C4 C 0.421(4) 0.4272(6) 0.6363(11) 0.0496(15) Uani 0.5 1 d DG U P A -1
C5 C 0.397(3) 0.5337(6) 0.6646(11) 0.0443(11) Uani 0.5 1 d DG U P A -1
H5 H 0.331905 0.558212 0.767144 0.053 Uiso 0.5 1 calc R U P A -1
C6 C 0.468(3) 0.6045(6) 0.5429(10) 0.0424(11) Uani 0.5 1 d DG U P A -1
H6 H 0.451366 0.677273 0.562256 0.051 Uiso 0.5 1 calc R U P A -1
N1 N 0.356(3) 0.3508(7) 0.7613(10) 0.0551(14) Uani 0.5 1 d D U P A -1
O2 O 0.421(5) 0.2580(8) 0.7420(18) 0.061(2) Uani 0.5 1 d D U P A -1
O3 O 0.228(2) 0.3870(7) 0.8771(9) 0.070(2) Uani 0.5 1 d D U P A -1

loop_
_atom_site_aniso_label
_atom_site_aniso_U_11
_atom_site_aniso_U_22
_atom_site_aniso_U_33
_atom_site_aniso_U_23
_atom_site_aniso_U_13
_atom_site_aniso_U_12
Cl1 0.0533(6) 0.0650(7) 0.0436(8) 0.0029(5) 0.0197(5) -0.0028(4)
O1 0.074(5) 0.053(3) 0.053(4) 0.010(2) 0.027(3) 0.000(2)
C7 0.045(2) 0.049(2) 0.042(3) 0.0073(17) 0.019(2) 0.0014(17)
C1 0.0369(16) 0.0448(17) 0.034(2) 0.0086(14) 0.0225(17) -0.0021(13)
C2 0.045(2) 0.055(2) 0.042(3) 0.0023(19) 0.019(2) 0.0002(17)
C3 0.046(2) 0.053(2) 0.052(3) 0.009(2) 0.021(2) -0.0033(17)
C4 0.045(2) 0.065(2) 0.042(3) -0.003(2) 0.018(2) 0.002(2)
C5 0.045(2) 0.055(2) 0.040(2) -0.0013(16) 0.0231(19) 0.0002(17)
C6 0.046(2) 0.047(2) 0.040(2) -0.0075(16) 0.0204(19) 0.0014(18)
N1 0.052(2) 0.068(3) 0.048(3) 0.012(2) 0.016(2) -0.0032(19)
O2 0.070(4) 0.057(3) 0.060(5) 0.019(2) 0.025(4) 0.0072(18)
O3 0.076(3) 0.079(4) 0.064(4) 0.014(3) 0.038(3) 0.0008(19)

loop_
_atom_type_symbol
_atom_type_description
_atom_type_scat_dispersion_real
_atom_type_scat_dispersion_imag
_atom_type_scat_source
C C 0.0137 0.0067 'International Tables Vol C Tables 4.2.6.8 and 6.1.1.4'
H H 0.0000 0.0000 'International Tables Vol C Tables 4.2.6.8 and 6.1.1.4'
N N 0.0241 0.0134 'International Tables Vol C Tables 4.2.6.8 and 6.1.1.4'
O O 0.0389 0.0241 'International Tables Vol C Tables 4.2.6.8 and 6.1.1.4'
Cl Cl 0.3281 0.5435 'International Tables Vol C Tables 4.2.6.8 and 6.1.1.4'

loop_
_geom_angle_atom_site_label_1
_geom_angle_atom_site_label_2
_geom_angle_atom_site_label_3
_geom_angle
_geom_angle_site_symmetry_1
_geom_angle_site_symmetry_3
O1 C7 Cl1 118.9(10) . .
O1 C7 C1 122.6(9) . .
C1 C7 Cl1 118.5(4) . .
C2 C1 C7 122.1(3) . .
C2 C1 C6 120.0 . .
C6 C1 C7 117.9(3) . .
C1 C2 H2 120.0 . .
C3 C2 C1 120.0 . .
C3 C2 H2 120.0 . .
C2 C3 H3 120.0 . .
C2 C3 C4 120.0 . .
C4 C3 H3 120.0 . .
C3 C4 C5 120.0 . .
C3 C4 N1 118.2(3) . .
C5 C4 N1 121.8(3) . .
C4 C5 H5 120.0 . .
C6 C5 C4 120.0 . .
C6 C5 H5 120.0 . .
C1 C6 H6 120.0 . .
C5 C6 C1 120.0 . .
C5 C6 H6 120.0 . .
O2 N1 C4 120.2(9) . .
O3 N1 C4 114.1(7) . .
O3 N1 O2 125.7(12) . .

loop_
_geom_bond_atom_site_label_1
_geom_bond_atom_site_label_2
_geom_bond_distance
_geom_bond_site_symmetry_2
Cl1 C7 1.769(4) .
O1 C7 1.194(4) .
C7 C1 1.466(4) .
C1 C2 1.3900 .
C1 C6 1.3900 .
C2 H2 0.9500 .
C2 C3 1.3900 .
C3 H3 0.9500 .
C3 C4 1.3900 .
C4 C5 1.3900 .
C4 N1 1.450(4) .
C5 H5 0.9500 .
C5 C6 1.3900 .
C6 H6 0.9500 .
N1 O2 1.230(4) .
N1 O3 1.214(5) .

loop_
_geom_torsion_atom_site_label_1
_geom_torsion_atom_site_label_2
_geom_torsion_atom_site_label_3
_geom_torsion_atom_site_label_4
_geom_torsion
_geom_torsion_site_symmetry_1
_geom_torsion_site_symmetry_2
_geom_torsion_site_symmetry_3
_geom_torsion_site_symmetry_4
Cl1 C7 C1 C2 -0.2(11) . . . .
Cl1 C7 C1 C6 177.8(5) . . . .
O1 C7 C1 C2 178.9(12) . . . .
O1 C7 C1 C6 -3.1(16) . . . .
C7 C1 C2 C3 177.9(7) . . . .
C7 C1 C6 C5 -178.0(7) . . . .
C1 C2 C3 C4 0.0 . . . .
C2 C1 C6 C5 0.0 . . . .
C2 C3 C4 C5 0.0 . . . .
C2 C3 C4 N1 -178.9(7) . . . .
C3 C4 C5 C6 0.0 . . . .
C3 C4 N1 O2 7.5(15) . . . .
C3 C4 N1 O3 -170.5(8) . . . .
C4 C5 C6 C1 0.0 . . . .
C5 C4 N1 O2 -171.3(11) . . . .
C5 C4 N1 O3 10.6(13) . . . .
C6 C1 C2 C3 0.0 . . . .
N1 C4 C5 C6 178.8(8) . . . .

_cod_database_fobs_code 3500114
